data_4075323
loop_
_publ_author_name
'Sun, Yi'
'Chan, Hoi-Shan'
'Dixneuf, Pierre H.'
'Xie, Zuowei'

_publ_section_title
;
 Reaction of [\h5:\s-Me2C(C5H4)(C2B10H10)]Ru(NCCH3)2with Me3SiC&#x22EE;CR.
 Synthesis and Structural Characterization of Mononuclear Ruthenium
 Bis(vinylidene) and Vinylvinylidene Complexes
;
_journal_issue 11
_journal_name_full Organometallics
_journal_page_first 2719
_journal_paper_doi 10.1021/om060211y
_journal_volume 25
_journal_year 2006
_chemical_formula_sum 'C26 H56 B10 Ru Si4'
_chemical_formula_weight 690.24
_chemical_name_systematic
; 
 ? 
;
_space_group_IT_number 14
_symmetry_cell_setting monoclinic
_symmetry_space_group_name_Hall '-P 2yn'
_symmetry_space_group_name_H-M 'P 1 21/n 1'
_atom_sites_solution_hydrogens geom
_atom_sites_solution_primary direct
_atom_sites_solution_secondary difmap
_audit_creation_method SHELXL-97
_cell_angle_alpha 90.00
_cell_angle_beta 110.86(3)
_cell_angle_gamma 90.00
_cell_formula_units_Z 4
_cell_length_a 9.4134(19)
_cell_length_b 32.694(7)
_cell_length_c 13.215(3)
_cell_measurement_temperature 293(2)
_cell_volume 3800.5(16)
_computing_cell_refinement 'BIOTEX RIGAKU'
_computing_data_collection 'RAXIS-IIC RIGAKU'
_computing_data_reduction 'BIOTEX RIGAKU'
_computing_molecular_graphics 'SIEMENS SHELXTL'
_computing_publication_material 'SIEMENS SHELXTL'
_computing_structure_refinement 'SHELXL-97 (Sheldrick, 1997)'
_computing_structure_solution 'SHELXS-97 (Sheldrick, 1990)'
_diffrn_ambient_temperature 293(2)
_diffrn_measured_fraction_theta_full 0.898
_diffrn_measured_fraction_theta_max 0.898
_diffrn_measurement_device_type 'RAXIS-IIC RIGAKU'
_diffrn_measurement_method IP
_diffrn_radiation_monochromator graphite
_diffrn_radiation_source 'fine-focus sealed tube'
_diffrn_radiation_type MoK\a
_diffrn_radiation_wavelength 0.71073
_diffrn_reflns_av_R_equivalents 0.0457
_diffrn_reflns_av_sigmaI/netI 0.0612
_diffrn_reflns_limit_h_max 11
_diffrn_reflns_limit_h_min 0
_diffrn_reflns_limit_k_max 39
_diffrn_reflns_limit_k_min -39
_diffrn_reflns_limit_l_max 14
_diffrn_reflns_limit_l_min -16
_diffrn_reflns_number 10925
_diffrn_reflns_theta_full 25.57
_diffrn_reflns_theta_max 25.57
_diffrn_reflns_theta_min 1.25
_exptl_absorpt_coefficient_mu 0.556
_exptl_absorpt_correction_T_max 1.0000
_exptl_absorpt_correction_T_min 0.8510
_exptl_absorpt_correction_type sadabs
_exptl_crystal_colour Yellow
_exptl_crystal_density_diffrn 1.206
_exptl_crystal_density_method 'not measured'
_exptl_crystal_description BLOCK
_exptl_crystal_F_000 1448
_exptl_crystal_size_max 0.30
_exptl_crystal_size_mid 0.20
_exptl_crystal_size_min 0.10
_refine_diff_density_max 0.386
_refine_diff_density_min -1.268
_refine_diff_density_rms 0.122
_refine_ls_extinction_method none
_refine_ls_goodness_of_fit_ref 1.110
_refine_ls_hydrogen_treatment riding
_refine_ls_matrix_type full
_refine_ls_number_parameters 370
_refine_ls_number_reflns 6404
_refine_ls_number_restraints 0
_refine_ls_restrained_S_all 1.110
_refine_ls_R_factor_all 0.0602
_refine_ls_R_factor_gt 0.0508
_refine_ls_shift/su_max 0.008
_refine_ls_shift/su_mean 0.001
_refine_ls_structure_factor_coef Fsqd
_refine_ls_weighting_details 'calc w=1/[\s^2^(Fo^2^)+(0.0710P)^2^+0.6841P] where P=(Fo^2^+2Fc^2^)/3'
_refine_ls_weighting_scheme calc
_refine_ls_wR_factor_gt 0.1317
_refine_ls_wR_factor_ref 0.1381
_reflns_number_gt 5756
_reflns_number_total 6404
_reflns_threshold_expression >2sigma(I)
_cod_data_source_file om060211ysi20060306_013427.cif
_cod_data_source_block 2
_cod_depositor_comments
;
The following automatic conversions were performed:

'_symmetry_cell_setting' value 'MONOCLINIC' changed to 'monoclinic'
according to /home/saulius/struct/CIF-dictionaries/cif_core.dic
dictionary named 'cif_core.dic' version 2.4.1 from 2010-06-29.

Automatic conversion script
Id: cif_fix_values 1715 2011-07-08 13:25:40Z adriana 
;
_cod_original_cell_volume 3800.3(13)
_cod_original_sg_symbol_H-M P2(1)/n
_cod_database_code 4075323

loop_
_symmetry_equiv_pos_as_xyz
'x, y, z'
'-x+1/2, y+1/2, -z+1/2'
'-x, -y, -z'
'x-1/2, -y-1/2, z-1/2'

loop_
_atom_site_label
_atom_site_type_symbol
_atom_site_fract_x
_atom_site_fract_y
_atom_site_fract_z
_atom_site_U_iso_or_equiv
_atom_site_adp_type
_atom_site_occupancy
_atom_site_symmetry_multiplicity
_atom_site_calc_flag
_atom_site_refinement_flags
Ru1 Ru 0.30859(3) 0.103664(9) 0.20451(2) 0.04716(13) Uani 1 1 d .
Si1 Si 0.78694(14) 0.06861(4) 0.42740(9) 0.0616(3) Uani 1 1 d .
Si2 Si 0.55147(15) 0.09867(4) 0.54346(9) 0.0600(3) Uani 1 1 d .
Si3 Si 0.47299(15) 0.23218(4) 0.29584(11) 0.0662(3) Uani 1 1 d .
Si4 Si 0.11416(15) 0.21940(4) 0.26680(11) 0.0669(3) Uani 1 1 d .
C1 C 0.2906(4) 0.08632(12) -0.0394(3) 0.0518(9) Uani 1 1 d .
C2 C 0.3885(5) 0.11485(12) 0.0772(3) 0.0518(9) Uani 1 1 d .
C11 C 0.1632(5) 0.05685(14) -0.0333(3) 0.0613(10) Uani 1 1 d .
C12 C 0.0073(6) 0.0676(2) -0.1193(4) 0.0881(17) Uani 1 1 d .
H12A H -0.0681 0.0489 -0.1135 0.132 Uiso 1 1 calc R
H12B H 0.0131 0.0655 -0.1902 0.132 Uiso 1 1 calc R
H12C H -0.0200 0.0950 -0.1078 0.132 Uiso 1 1 calc R
C13 C 0.1963(7) 0.01276(14) -0.0518(4) 0.0831(15) Uani 1 1 d .
H13A H 0.1160 -0.0044 -0.0473 0.125 Uiso 1 1 calc R
H13B H 0.2909 0.0046 0.0023 0.125 Uiso 1 1 calc R
H13C H 0.2032 0.0101 -0.1223 0.125 Uiso 1 1 calc R
C14 C 0.1528(4) 0.06060(12) 0.0775(3) 0.0538(9) Uani 1 1 d .
C15 C 0.2368(5) 0.03715(12) 0.1710(3) 0.0619(10) Uani 1 1 d .
H15A H 0.3038 0.0140 0.1731 0.074 Uiso 1 1 calc R
C16 C 0.1959(6) 0.05141(15) 0.2578(4) 0.0696(12) Uani 1 1 d .
H16A H 0.2295 0.0396 0.3307 0.084 Uiso 1 1 calc R
C17 C 0.0888(5) 0.08280(16) 0.2194(4) 0.0703(12) Uani 1 1 d .
H17A H 0.0352 0.0966 0.2611 0.084 Uiso 1 1 calc R
C18 C 0.0604(4) 0.08836(14) 0.1081(3) 0.0589(10) Uani 1 1 d .
H18A H -0.0149 0.1070 0.0596 0.071 Uiso 1 1 calc R
C21 C 0.4888(4) 0.09725(11) 0.3262(3) 0.0492(9) Uani 1 1 d .
C22 C 0.5949(5) 0.08872(13) 0.4170(3) 0.0542(9) Uani 1 1 d .
C23 C 0.7700(6) 0.03787(16) 0.3068(4) 0.0793(14) Uani 1 1 d .
H23A H 0.7301 0.0546 0.2431 0.119 Uiso 1 1 calc R
H23B H 0.7028 0.0152 0.3016 0.119 Uiso 1 1 calc R
H23C H 0.8684 0.0278 0.3127 0.119 Uiso 1 1 calc R
C24 C 0.9205(6) 0.11212(19) 0.4437(5) 0.0950(17) Uani 1 1 d .
H24A H 0.8819 0.1301 0.3826 0.142 Uiso 1 1 calc R
H24B H 1.0182 0.1019 0.4482 0.142 Uiso 1 1 calc R
H24C H 0.9305 0.1268 0.5088 0.142 Uiso 1 1 calc R
C25 C 0.8651(7) 0.0344(2) 0.5469(4) 0.1003(19) Uani 1 1 d .
H25A H 0.7980 0.0116 0.5394 0.150 Uiso 1 1 calc R
H25B H 0.8741 0.0493 0.6115 0.150 Uiso 1 1 calc R
H25C H 0.9635 0.0247 0.5515 0.150 Uiso 1 1 calc R
C26 C 0.5215(9) 0.04933(18) 0.6026(5) 0.115(2) Uani 1 1 d .
H26A H 0.4994 0.0545 0.6670 0.173 Uiso 1 1 calc R
H26B H 0.6117 0.0329 0.6204 0.173 Uiso 1 1 calc R
H26C H 0.4377 0.0350 0.5510 0.173 Uiso 1 1 calc R
C27 C 0.3801(6) 0.1310(2) 0.5116(4) 0.0950(19) Uani 1 1 d .
H27A H 0.3590 0.1359 0.5765 0.142 Uiso 1 1 calc R
H27B H 0.2952 0.1173 0.4596 0.142 Uiso 1 1 calc R
H27C H 0.3971 0.1566 0.4823 0.142 Uiso 1 1 calc R
C28 C 0.7158(6) 0.12642(18) 0.6415(4) 0.0852(15) Uani 1 1 d .
H28A H 0.6958 0.1318 0.7066 0.128 Uiso 1 1 calc R
H28B H 0.7305 0.1518 0.6102 0.128 Uiso 1 1 calc R
H28C H 0.8057 0.1100 0.6583 0.128 Uiso 1 1 calc R
C31 C 0.3053(4) 0.16037(12) 0.2360(3) 0.0496(9) Uani 1 1 d .
C32 C 0.2979(5) 0.19773(12) 0.2590(3) 0.0569(10) Uani 1 1 d .
C33 C 0.4864(8) 0.26264(19) 0.4176(5) 0.104(2) Uani 1 1 d .
H33A H 0.5740 0.2801 0.4367 0.156 Uiso 1 1 calc R
H33B H 0.4957 0.2445 0.4768 0.156 Uiso 1 1 calc R
H33C H 0.3965 0.2790 0.4023 0.156 Uiso 1 1 calc R
C34 C 0.4578(7) 0.26795(16) 0.1831(5) 0.0943(17) Uani 1 1 d .
H34A H 0.5466 0.2850 0.2031 0.141 Uiso 1 1 calc R
H34B H 0.3691 0.2847 0.1686 0.141 Uiso 1 1 calc R
H34C H 0.4499 0.2526 0.1194 0.141 Uiso 1 1 calc R
C35 C 0.6466(6) 0.20035(18) 0.3314(5) 0.0868(15) Uani 1 1 d .
H35A H 0.7343 0.2177 0.3498 0.130 Uiso 1 1 calc R
H35B H 0.6415 0.1835 0.2707 0.130 Uiso 1 1 calc R
H35C H 0.6539 0.1833 0.3922 0.130 Uiso 1 1 calc R
C36 C -0.0519(6) 0.18971(18) 0.1755(5) 0.0901(16) Uani 1 1 d .
H36A H -0.1442 0.2008 0.1795 0.135 Uiso 1 1 calc R
H36B H -0.0423 0.1616 0.1978 0.135 Uiso 1 1 calc R
H36C H -0.0545 0.1915 0.1024 0.135 Uiso 1 1 calc R
C37 C 0.1200(7) 0.21743(18) 0.4084(5) 0.0906(16) Uani 1 1 d .
H37A H 0.0274 0.2285 0.4118 0.136 Uiso 1 1 calc R
H37B H 0.2047 0.2332 0.4539 0.136 Uiso 1 1 calc R
H37C H 0.1311 0.1896 0.4328 0.136 Uiso 1 1 calc R
C38 C 0.0896(7) 0.27365(16) 0.2219(5) 0.0924(16) Uani 1 1 d .
H38A H -0.0033 0.2841 0.2263 0.139 Uiso 1 1 calc R
H38B H 0.0857 0.2753 0.1485 0.139 Uiso 1 1 calc R
H38C H 0.1738 0.2895 0.2678 0.139 Uiso 1 1 calc R
B3 B 0.4750(5) 0.07454(15) 0.0371(4) 0.0563(11) Uani 1 1 d .
H3 H 0.5068 0.0462 0.0847 0.068 Uiso 1 1 calc R
B4 B 0.4088(6) 0.07400(18) -0.1067(4) 0.0667(13) Uani 1 1 d .
H4 H 0.4000 0.0456 -0.1531 0.080 Uiso 1 1 calc R
B5 B 0.2737(7) 0.11369(19) -0.1528(4) 0.0693(14) Uani 1 1 d .
H5 H 0.1762 0.1112 -0.2294 0.083 Uiso 1 1 calc R
B6 B 0.2600(6) 0.13781(15) -0.0362(4) 0.0585(11) Uani 1 1 d .
H6 H 0.1521 0.1507 -0.0360 0.070 Uiso 1 1 calc R
B7 B 0.5702(6) 0.12114(16) 0.0830(4) 0.0596(11) Uani 1 1 d .
H7 H 0.6668 0.1235 0.1601 0.072 Uiso 1 1 calc R
B8 B 0.5877(6) 0.09601(18) -0.0310(5) 0.0684(13) Uani 1 1 d .
H8 H 0.6951 0.0819 -0.0284 0.082 Uiso 1 1 calc R
B9 B 0.4605(7) 0.1214(2) -0.1492(4) 0.0726(15) Uani 1 1 d .
H9 H 0.4858 0.1242 -0.2240 0.087 Uiso 1 1 calc R
B10 B 0.3667(6) 0.16074(18) -0.1067(4) 0.0677(13) Uani 1 1 d .
H10 H 0.3298 0.1891 -0.1534 0.081 Uiso 1 1 calc R
B11 B 0.4363(6) 0.16034(15) 0.0364(4) 0.0602(12) Uani 1 1 d .
H11 H 0.4447 0.1888 0.0828 0.072 Uiso 1 1 calc R
B12 B 0.5621(7) 0.14977(18) -0.0324(4) 0.0705(14) Uani 1 1 d .
H12 H 0.6536 0.1709 -0.0312 0.085 Uiso 1 1 calc R

loop_
_atom_site_aniso_label
_atom_site_aniso_U_11
_atom_site_aniso_U_22
_atom_site_aniso_U_33
_atom_site_aniso_U_23
_atom_site_aniso_U_13
_atom_site_aniso_U_12
Ru1 0.0519(2) 0.0496(2) 0.04141(18) -0.00073(12) 0.01836(14) -0.00494(13)
Si1 0.0599(7) 0.0725(8) 0.0518(6) 0.0014(5) 0.0191(5) 0.0113(6)
Si2 0.0668(7) 0.0666(7) 0.0486(6) -0.0003(5) 0.0231(5) 0.0016(6)
Si3 0.0690(8) 0.0579(7) 0.0742(8) -0.0062(6) 0.0284(6) -0.0106(6)
Si4 0.0683(8) 0.0646(8) 0.0732(8) -0.0007(6) 0.0320(6) 0.0047(6)
C1 0.057(2) 0.058(2) 0.0413(18) -0.0048(17) 0.0183(16) -0.0025(18)
C2 0.057(2) 0.051(2) 0.0457(19) -0.0027(16) 0.0153(17) -0.0043(17)
C11 0.061(2) 0.070(3) 0.053(2) -0.0118(19) 0.0193(19) -0.013(2)
C12 0.067(3) 0.133(5) 0.053(3) 0.001(3) 0.007(2) -0.027(3)
C13 0.108(4) 0.067(3) 0.089(3) -0.028(3) 0.053(3) -0.026(3)
C14 0.054(2) 0.056(2) 0.050(2) -0.0090(17) 0.0175(17) -0.0150(18)
C15 0.071(3) 0.049(2) 0.064(2) 0.0016(19) 0.021(2) -0.009(2)
C16 0.091(3) 0.066(3) 0.057(2) 0.005(2) 0.033(2) -0.022(3)
C17 0.069(3) 0.084(3) 0.072(3) -0.010(3) 0.043(2) -0.026(3)
C18 0.047(2) 0.067(3) 0.064(2) -0.005(2) 0.0222(19) -0.0076(19)
C21 0.056(2) 0.048(2) 0.053(2) -0.0019(16) 0.0296(18) -0.0006(16)
C22 0.056(2) 0.061(2) 0.046(2) -0.0010(18) 0.0190(18) -0.0002(19)
C23 0.086(3) 0.088(4) 0.065(3) -0.002(2) 0.028(2) 0.023(3)
C24 0.073(3) 0.107(4) 0.109(4) -0.018(4) 0.037(3) -0.009(3)
C25 0.116(5) 0.118(5) 0.069(3) 0.021(3) 0.037(3) 0.053(4)
C26 0.198(7) 0.081(4) 0.102(4) 0.001(3) 0.096(5) -0.015(4)
C27 0.082(3) 0.150(6) 0.057(3) -0.005(3) 0.030(3) 0.026(3)
C28 0.078(3) 0.104(4) 0.071(3) -0.023(3) 0.023(3) 0.000(3)
C31 0.047(2) 0.058(2) 0.0443(18) -0.0031(17) 0.0179(16) -0.0043(17)
C32 0.064(2) 0.054(2) 0.057(2) -0.0034(19) 0.0271(19) -0.0014(19)
C33 0.124(5) 0.089(4) 0.103(4) -0.041(3) 0.045(4) -0.034(4)
C34 0.109(4) 0.070(3) 0.114(4) 0.012(3) 0.052(4) -0.010(3)
C35 0.064(3) 0.090(4) 0.100(4) -0.001(3) 0.022(3) -0.009(3)
C36 0.068(3) 0.094(4) 0.108(4) -0.007(3) 0.031(3) 0.000(3)
C37 0.095(4) 0.101(4) 0.091(4) -0.003(3) 0.051(3) 0.005(3)
C38 0.106(4) 0.073(3) 0.102(4) 0.009(3) 0.041(3) 0.017(3)
B3 0.054(3) 0.061(3) 0.058(3) -0.003(2) 0.024(2) 0.002(2)
B4 0.070(3) 0.080(4) 0.058(3) -0.011(2) 0.034(2) -0.005(3)
B5 0.076(3) 0.089(4) 0.042(2) 0.007(2) 0.020(2) -0.005(3)
B6 0.065(3) 0.056(3) 0.055(2) 0.009(2) 0.021(2) 0.002(2)
B7 0.059(3) 0.067(3) 0.053(3) -0.002(2) 0.021(2) -0.012(2)
B8 0.065(3) 0.078(4) 0.071(3) -0.003(3) 0.034(3) 0.004(3)
B9 0.083(4) 0.089(4) 0.055(3) -0.002(3) 0.035(3) -0.014(3)
B10 0.079(3) 0.074(3) 0.056(3) 0.010(2) 0.030(3) -0.002(3)
B11 0.074(3) 0.055(3) 0.054(3) 0.004(2) 0.027(2) -0.010(2)
B12 0.076(3) 0.082(4) 0.060(3) 0.005(3) 0.031(3) -0.016(3)

loop_
_atom_type_symbol
_atom_type_description
_atom_type_scat_dispersion_real
_atom_type_scat_dispersion_imag
_atom_type_scat_source
C C 0.0033 0.0016 'International Tables Vol C Tables 4.2.6.8 and 6.1.1.4'
H H 0.0000 0.0000 'International Tables Vol C Tables 4.2.6.8 and 6.1.1.4'
B B 0.0013 0.0007 'International Tables Vol C Tables 4.2.6.8 and 6.1.1.4'
Si Si 0.0817 0.0704 'International Tables Vol C Tables 4.2.6.8 and 6.1.1.4'
Ru Ru -1.2594 0.8363 'International Tables Vol C Tables 4.2.6.8 and 6.1.1.4'

loop_
_geom_angle_atom_site_label_1
_geom_angle_atom_site_label_2
_geom_angle_atom_site_label_3
_geom_angle
C21 Ru1 C31 90.10(15)
C21 Ru1 C2 103.42(16)
C31 Ru1 C2 92.52(16)
C21 Ru1 C17 117.78(17)
C31 Ru1 C17 100.87(18)
C2 Ru1 C17 136.32(16)
C21 Ru1 C16 91.69(17)
C31 Ru1 C16 128.64(17)
C2 Ru1 C16 136.37(16)
C17 Ru1 C16 36.23(18)
C21 Ru1 C15 100.02(16)
C31 Ru1 C15 161.39(17)
C2 Ru1 C15 100.17(15)
C17 Ru1 C15 60.59(18)
C16 Ru1 C15 36.38(16)
C21 Ru1 C14 134.89(15)
C31 Ru1 C14 134.95(15)
C2 Ru1 C14 80.67(14)
C17 Ru1 C14 60.50(16)
C16 Ru1 C14 60.70(15)
C15 Ru1 C14 36.60(15)
C21 Ru1 C18 151.80(16)
C31 Ru1 C18 104.02(16)
C2 Ru1 C18 100.26(15)
C17 Ru1 C18 36.22(16)
C16 Ru1 C18 60.38(17)
C15 Ru1 C18 60.50(16)
C14 Ru1 C18 36.07(15)
C23 Si1 C25 107.1(3)
C23 Si1 C24 111.3(3)
C25 Si1 C24 108.3(3)
C23 Si1 C22 110.0(2)
C25 Si1 C22 110.5(2)
C24 Si1 C22 109.5(2)
C27 Si2 C26 110.0(3)
C27 Si2 C28 108.7(3)
C26 Si2 C28 110.1(3)
C27 Si2 C22 110.2(2)
C26 Si2 C22 109.7(2)
C28 Si2 C22 108.2(2)
C35 Si3 C33 107.4(3)
C35 Si3 C34 111.5(3)
C33 Si3 C34 108.6(3)
C35 Si3 C32 109.7(2)
C33 Si3 C32 108.9(2)
C34 Si3 C32 110.7(2)
C37 Si4 C38 108.1(3)
C37 Si4 C36 110.5(3)
C38 Si4 C36 108.0(3)
C37 Si4 C32 109.9(2)
C38 Si4 C32 110.5(2)
C36 Si4 C32 109.8(2)
C11 C1 B4 122.5(3)
C11 C1 B5 122.4(3)
B4 C1 B5 62.5(3)
C11 C1 B3 117.8(3)
B4 C1 B3 62.7(3)
B5 C1 B3 113.3(3)
C11 C1 B6 117.8(3)
B4 C1 B6 113.1(3)
B5 C1 B6 62.7(3)
B3 C1 B6 110.6(3)
C11 C1 C2 117.1(3)
B4 C1 C2 110.4(3)
B5 C1 C2 110.4(3)
B3 C1 C2 59.8(2)
B6 C1 C2 59.7(2)
B11 C2 B7 62.0(3)
B11 C2 B6 61.7(3)
B7 C2 B6 111.7(3)
B11 C2 B3 111.3(3)
B7 C2 B3 61.9(3)
B6 C2 B3 109.0(3)
B11 C2 C1 107.6(3)
B7 C2 C1 108.0(3)
B6 C2 C1 58.9(2)
B3 C2 C1 58.9(2)
B11 C2 Ru1 128.1(3)
B7 C2 Ru1 128.8(3)
B6 C2 Ru1 115.5(3)
B3 C2 Ru1 117.0(3)
C1 C2 Ru1 112.6(2)
C14 C11 C13 108.9(4)
C14 C11 C12 108.9(4)
C13 C11 C12 107.1(4)
C14 C11 C1 108.4(3)
C13 C11 C1 111.9(4)
C12 C11 C1 111.6(4)
C18 C14 C15 107.7(4)
C18 C14 C11 126.2(4)
C15 C14 C11 126.1(4)
C18 C14 Ru1 72.1(2)
C15 C14 Ru1 71.5(2)
C11 C14 Ru1 121.2(3)
C16 C15 C14 107.3(4)
C16 C15 Ru1 71.0(2)
C14 C15 Ru1 71.9(2)
C17 C16 C15 108.5(4)
C17 C16 Ru1 71.9(2)
C15 C16 Ru1 72.6(2)
C16 C17 C18 108.5(4)
C16 C17 Ru1 71.9(3)
C18 C17 Ru1 73.1(2)
C17 C18 C14 108.0(4)
C17 C18 Ru1 70.7(2)
C14 C18 Ru1 71.8(2)
C22 C21 Ru1 168.6(3)
C21 C22 Si1 123.4(3)
C21 C22 Si2 116.5(3)
Si1 C22 Si2 120.1(2)
C32 C31 Ru1 177.1(3)
C31 C32 Si4 120.0(3)
C31 C32 Si3 120.9(3)
Si4 C32 Si3 119.0(2)
C1 B3 C2 61.3(2)
C1 B3 B7 107.0(3)
C2 B3 B7 58.2(3)
C1 B3 B8 106.1(4)
C2 B3 B8 106.7(4)
B7 B3 B8 60.4(3)
C1 B3 B4 58.3(3)
C2 B3 B4 108.1(3)
B7 B3 B4 108.6(4)
B8 B3 B4 60.2(3)
C1 B4 B5 58.8(3)
C1 B4 B9 105.3(4)
B5 B4 B9 59.6(3)
C1 B4 B8 106.0(4)
B5 B4 B8 108.6(4)
B9 B4 B8 60.8(3)
C1 B4 B3 58.9(3)
B5 B4 B3 107.3(4)
B9 B4 B3 107.4(4)
B8 B4 B3 59.5(3)
C1 B5 B9 105.7(4)
C1 B5 B4 58.7(3)
B9 B5 B4 60.4(3)
C1 B5 B10 105.9(3)
B9 B5 B10 59.9(3)
B4 B5 B10 108.2(4)
C1 B5 B6 58.8(3)
B9 B5 B6 107.1(4)
B4 B5 B6 107.0(3)
B10 B5 B6 59.7(3)
C1 B6 C2 61.4(2)
C1 B6 B11 106.9(3)
C2 B6 B11 58.3(3)
C1 B6 B10 105.8(4)
C2 B6 B10 106.8(4)
B11 B6 B10 60.3(3)
C1 B6 B5 58.5(3)
C2 B6 B5 108.4(4)
B11 B6 B5 108.3(4)
B10 B6 B5 59.9(3)
C2 B7 B11 58.9(3)
C2 B7 B3 59.9(3)
B11 B7 B3 107.3(4)
C2 B7 B12 107.0(4)
B11 B7 B12 60.3(3)
B3 B7 B12 107.5(4)
C2 B7 B8 107.6(3)
B11 B7 B8 108.3(4)
B3 B7 B8 59.8(3)
B12 B7 B8 60.1(3)
B3 B8 B4 60.2(3)
B3 B8 B12 107.2(4)
B4 B8 B12 107.3(4)
B3 B8 B7 59.7(3)
B4 B8 B7 108.0(4)
B12 B8 B7 59.8(3)
B3 B8 B9 106.9(4)
B4 B8 B9 59.5(3)
B12 B8 B9 59.2(3)
B7 B8 B9 106.8(4)
B5 B9 B12 108.9(4)
B5 B9 B10 60.2(3)
B12 B9 B10 60.9(3)
B5 B9 B4 60.0(3)
B12 B9 B4 107.9(4)
B10 B9 B4 108.2(4)
B5 B9 B8 108.0(4)
B12 B9 B8 59.8(3)
B10 B9 B8 108.4(4)
B4 B9 B8 59.7(3)
B9 B10 B6 107.6(4)
B9 B10 B11 107.4(4)
B6 B10 B11 59.6(3)
B9 B10 B5 59.8(3)
B6 B10 B5 60.4(3)
B11 B10 B5 108.1(3)
B9 B10 B12 59.6(3)
B6 B10 B12 107.0(4)
B11 B10 B12 59.6(3)
B5 B10 B12 107.5(4)
C2 B11 B7 59.0(3)
C2 B11 B6 60.0(3)
B7 B11 B6 107.9(4)
C2 B11 B10 107.9(3)
B7 B11 B10 109.2(4)
B6 B11 B10 60.0(3)
C2 B11 B12 107.1(4)
B7 B11 B12 60.4(3)
B6 B11 B12 108.2(4)
B10 B11 B12 60.7(3)
B9 B12 B7 108.7(4)
B9 B12 B11 107.5(4)
B7 B12 B11 59.3(3)
B9 B12 B8 61.1(3)
B7 B12 B8 60.2(3)
B11 B12 B8 107.6(4)
B9 B12 B10 59.6(3)
B7 B12 B10 107.5(4)
B11 B12 B10 59.7(3)
B8 B12 B10 108.4(4)

loop_
_geom_bond_atom_site_label_1
_geom_bond_atom_site_label_2
_geom_bond_distance
Ru1 C21 1.888(4)
Ru1 C31 1.903(4)
Ru1 C2 2.105(4)
Ru1 C17 2.253(4)
Ru1 C16 2.252(4)
Ru1 C15 2.273(4)
Ru1 C14 2.280(4)
Ru1 C18 2.283(4)
Si1 C23 1.843(5)
Si1 C25 1.859(5)
Si1 C24 1.860(6)
Si1 C22 1.882(4)
Si2 C27 1.847(5)
Si2 C26 1.857(6)
Si2 C28 1.862(5)
Si2 C22 1.885(4)
Si3 C35 1.851(5)
Si3 C33 1.858(5)
Si3 C34 1.859(5)
Si3 C32 1.911(4)
Si4 C37 1.853(5)
Si4 C38 1.858(5)
Si4 C36 1.870(5)
Si4 C32 1.906(4)
C1 C11 1.563(6)
C1 B4 1.702(6)
C1 B5 1.704(6)
C1 B3 1.712(6)
C1 B6 1.711(6)
C1 C2 1.755(5)
C2 B11 1.696(6)
C2 B7 1.698(6)
C2 B6 1.727(6)
C2 B3 1.728(6)
C11 C14 1.506(5)
C11 C13 1.513(6)
C11 C12 1.542(6)
C14 C18 1.413(6)
C14 C15 1.430(6)
C15 C16 1.413(6)
C16 C17 1.401(7)
C17 C18 1.410(6)
C21 C22 1.289(5)
C31 C32 1.267(5)
B3 B7 1.762(7)
B3 B8 1.764(7)
B3 B4 1.777(7)
B4 B5 1.766(8)
B4 B9 1.774(8)
B4 B8 1.776(8)
B5 B9 1.760(8)
B5 B10 1.768(8)
B5 B6 1.776(7)
B6 B11 1.756(7)
B6 B10 1.763(7)
B7 B11 1.749(8)
B7 B12 1.768(7)
B7 B8 1.775(7)
B8 B12 1.773(8)
B8 B9 1.796(8)
B9 B12 1.762(8)
B9 B10 1.762(9)
B10 B11 1.768(7)
B10 B12 1.786(8)
B11 B12 1.765(7)
